data_7016919
loop_
_publ_author_name
'Griffiths, D. Vaughan'
'Cheong, Yuen-Ki'
'Duncanson, Philip'
'Motevalli, Majid'

_publ_section_title
;
 Studies of the reactions of tripodal pyridine-containing ligands with
 Re(CO)(5)Br leading to rheniumtricarbonyl complexes with potential
 biomedical applications.
;
_journal_issue 39
_journal_name_full 'Dalton transactions (Cambridge, England : 2003)'
_journal_page_first 10215
_journal_page_last 10228
_journal_paper_doi 10.1039/c1dt11020a
_journal_volume 40
_journal_year 2011
_chemical_formula_moiety 'C16 H13 N3 O4 Re, Br'
_chemical_formula_sum 'C16 H13 Br N3 O4 Re'
_chemical_formula_weight 577.40
_chemical_name_systematic
;
?
;
_space_group_IT_number 62
_symmetry_cell_setting orthorhombic
_symmetry_Int_Tables_number 62
_symmetry_space_group_name_Hall '-P 2ac 2n'
_symmetry_space_group_name_H-M 'P n m a'
_atom_sites_solution_hydrogens geom
_atom_sites_solution_primary direct
_atom_sites_solution_secondary difmap
_audit_creation_method SHELXL-97
_cell_angle_alpha 90.00
_cell_angle_beta 90.00
_cell_angle_gamma 90.00
_cell_formula_units_Z 4
_cell_length_a 12.2711(4)
_cell_length_b 10.3063(3)
_cell_length_c 14.6466(5)
_cell_measurement_reflns_used 50257
_cell_measurement_temperature 120(2)
_cell_measurement_theta_max 27.48
_cell_measurement_theta_min 2.91
_cell_volume 1852.35(10)
_computing_cell_refinement 'DENZO (Otwinowski & Minor, 1997) & COLLECT (Hooft, R.W.W., 1998)'
_computing_data_collection 'COLLECT (Hooft, R.W.W., 1998)'
_computing_data_reduction 'DENZO (Otwinowski & Minor, 1997) & COLLECT (Hooft, R.W.W., 1998)'
_computing_molecular_graphics 'Ortep-3 for Windows (Farrugia, 1997)'
_computing_publication_material 'WinGX publication routines (Farrugia, 1999)'
_computing_structure_refinement 'SHELXL-97 (Sheldrick, 2008)'
_computing_structure_solution 'DIRDIF08 (Beurskens et al, 2008)'
_diffrn_ambient_temperature 120(2)
_diffrn_detector_area_resol_mean '4096x4096pixels / 62x62mm'
_diffrn_measured_fraction_theta_full 0.995
_diffrn_measured_fraction_theta_max 0.995
_diffrn_measurement_device_type 'Bruker-Nonius APEX II CCD camera on \k-goniostat'
_diffrn_measurement_method '\f & \w scans'
_diffrn_radiation_monochromator '10cm confocal mirrors'
_diffrn_radiation_source 'Bruker-Nonius FR591 rotating anode'
_diffrn_radiation_type MoK\a
_diffrn_radiation_wavelength 0.71073
_diffrn_reflns_av_R_equivalents 0.0439
_diffrn_reflns_av_sigmaI/netI 0.0248
_diffrn_reflns_limit_h_max 15
_diffrn_reflns_limit_h_min -15
_diffrn_reflns_limit_k_max 12
_diffrn_reflns_limit_k_min -13
_diffrn_reflns_limit_l_max 18
_diffrn_reflns_limit_l_min -18
_diffrn_reflns_number 21095
_diffrn_reflns_theta_full 27.53
_diffrn_reflns_theta_max 27.53
_diffrn_reflns_theta_min 2.93
_exptl_absorpt_coefficient_mu 8.742
_exptl_absorpt_correction_T_max 0.7794
_exptl_absorpt_correction_T_min 0.3021
_exptl_absorpt_correction_type multi-scan
_exptl_absorpt_process_details 'SADABS 2007/2 (Sheldrick, G.M., 2007)'
_exptl_crystal_colour Colourless
_exptl_crystal_density_diffrn 2.070
_exptl_crystal_density_method 'not measured'
_exptl_crystal_description Needle
_exptl_crystal_F_000 1088
_exptl_crystal_size_max 0.18
_exptl_crystal_size_mid 0.04
_exptl_crystal_size_min 0.03
_refine_diff_density_max 1.317
_refine_diff_density_min -1.033
_refine_diff_density_rms 0.127
_refine_ls_extinction_method none
_refine_ls_goodness_of_fit_ref 1.115
_refine_ls_hydrogen_treatment mixed
_refine_ls_matrix_type full
_refine_ls_number_parameters 129
_refine_ls_number_reflns 2242
_refine_ls_number_restraints 0
_refine_ls_restrained_S_all 1.115
_refine_ls_R_factor_all 0.0311
_refine_ls_R_factor_gt 0.0248
_refine_ls_shift/su_max 0.001
_refine_ls_shift/su_mean 0.000
_refine_ls_structure_factor_coef Fsqd
_refine_ls_weighting_details 'calc w=1/[\s^2^(Fo^2^)+(0.0115P)^2^+5.6568P] where P=(Fo^2^+2Fc^2^)/3'
_refine_ls_weighting_scheme calc
_refine_ls_wR_factor_gt 0.0492
_refine_ls_wR_factor_ref 0.0521
_reflns_number_gt 2018
_reflns_number_total 2242
_reflns_threshold_expression >2\s(I)
_cod_data_source_file c1dt11020a.txt
_cod_data_source_block ykc5p1
_cod_depositor_comments
;
The following automatic conversions were performed:

'_exptl_absorpt_correction_type' value 'Multi-scan' changed to
'multi-scan' according to
/home/saulius/struct/CIF-dictionaries/cif_core.dic dictionary named
'cif_core.dic' version 2.4.1 from 2010-06-29.

Automatic conversion script
Id: cif_fix_values 1715 2011-07-08 13:25:40Z adriana 
;
_cod_database_code 7016919

loop_
_symmetry_equiv_pos_as_xyz
'x, y, z'
'-x+1/2, -y, z+1/2'
'-x, y+1/2, -z'
'x+1/2, -y+1/2, -z+1/2'
'-x, -y, -z'
'x-1/2, y, -z-1/2'
'x, -y-1/2, z'
'-x-1/2, y-1/2, z-1/2'

loop_
_atom_site_label
_atom_site_type_symbol
_atom_site_fract_x
_atom_site_fract_y
_atom_site_fract_z
_atom_site_U_iso_or_equiv
_atom_site_adp_type
_atom_site_occupancy
_atom_site_symmetry_multiplicity
_atom_site_calc_flag
_atom_site_refinement_flags
C1 C 0.4468(5) 0.7500 0.2199(4) 0.0406(15) Uani 1 2 d S
C2 C 0.5573(3) 0.8798(4) 0.3542(2) 0.0308(9) Uani 1 1 d .
C4 C 0.2956(4) 0.7500 0.5045(3) 0.0184(9) Uani 1 2 d S
H4 H 0.2702 0.7500 0.5694 0.022 Uiso 1 2 calc SR
C5 C 0.2558(3) 0.8682(3) 0.4518(2) 0.0210(7) Uani 1 1 d .
C6 C 0.1703(3) 0.9464(4) 0.4783(3) 0.0269(8) Uani 1 1 d .
H6 H 0.1348 0.9333 0.5352 0.032 Uiso 1 1 calc R
C7 C 0.1376(3) 1.0447(4) 0.4197(3) 0.0325(9) Uani 1 1 d .
H7 H 0.0785 1.0999 0.4354 0.039 Uiso 1 1 calc R
C8 C 0.1922(3) 1.0611(4) 0.3379(3) 0.0342(9) Uani 1 1 d .
H8 H 0.1700 1.1269 0.2965 0.041 Uiso 1 1 calc R
C9 C 0.2784(3) 0.9822(4) 0.3169(3) 0.0291(8) Uani 1 1 d .
H9 H 0.3167 0.9959 0.2613 0.035 Uiso 1 1 calc R
C15 C 0.4740(4) 0.7500 0.5698(3) 0.0195(10) Uani 1 2 d S
C16 C 0.5953(4) 0.7500 0.5631(4) 0.0320(12) Uani 1 2 d S
H16A H 0.6268 0.7500 0.6246 0.048 Uiso 1 2 calc SR
H16B H 0.6194 0.8276 0.5302 0.048 Uiso 0.50 1 calc PR
H16C H 0.6194 0.6724 0.5302 0.048 Uiso 0.50 1 calc PR
N1 N 0.4149(3) 0.7500 0.4971(2) 0.0167(8) Uani 1 2 d S
N3 N 0.3104(2) 0.8862(3) 0.37256(19) 0.0224(6) Uani 1 1 d .
O1 O 0.4466(5) 0.7500 0.1420(3) 0.0638(16) Uani 1 2 d S
O2 O 0.6251(3) 0.9573(3) 0.3601(2) 0.0449(8) Uani 1 1 d .
O3 O 0.4281(3) 0.7500 0.6507(2) 0.0262(8) Uani 1 2 d S
Br1 Br 0.58333(4) 0.7500 0.81511(3) 0.02418(12) Uani 1 2 d S
Re1 Re 0.445775(17) 0.7500 0.352483(13) 0.02346(7) Uani 1 2 d S
H3A H 0.475(5) 0.7500 0.690(4) 0.035 Uiso 1 2 d S

loop_
_atom_site_aniso_label
_atom_site_aniso_U_11
_atom_site_aniso_U_22
_atom_site_aniso_U_33
_atom_site_aniso_U_23
_atom_site_aniso_U_13
_atom_site_aniso_U_12
C1 0.047(4) 0.050(4) 0.025(3) 0.000 0.006(3) 0.000
C2 0.034(2) 0.037(2) 0.0218(19) 0.0042(16) 0.0088(16) -0.0008(18)
C4 0.015(2) 0.023(2) 0.017(2) 0.000 -0.0056(18) 0.000
C5 0.0215(17) 0.0236(18) 0.0180(16) -0.0011(14) -0.0035(13) -0.0016(14)
C6 0.0215(18) 0.0269(19) 0.0321(19) -0.0009(16) -0.0015(15) -0.0009(14)
C7 0.0235(19) 0.026(2) 0.048(2) 0.0010(17) -0.0047(16) 0.0032(15)
C8 0.034(2) 0.030(2) 0.039(2) 0.0099(17) -0.0180(18) -0.0036(17)
C9 0.034(2) 0.028(2) 0.0255(18) 0.0042(16) -0.0088(16) -0.0047(16)
C15 0.025(3) 0.016(2) 0.017(2) 0.000 0.0053(19) 0.000
C16 0.024(3) 0.051(4) 0.022(3) 0.000 -0.001(2) 0.000
N1 0.018(2) 0.021(2) 0.0112(19) 0.000 -0.0008(15) 0.000
N3 0.0258(15) 0.0218(15) 0.0197(14) 0.0017(12) -0.0062(12) -0.0029(12)
O1 0.086(4) 0.093(4) 0.013(2) 0.000 0.002(2) 0.000
O2 0.0440(18) 0.0513(19) 0.0395(17) 0.0094(15) 0.0050(14) -0.0165(16)
O3 0.0205(19) 0.045(2) 0.0134(17) 0.000 -0.0036(14) 0.000
Br1 0.0224(2) 0.0338(3) 0.0164(2) 0.000 -0.00276(18) 0.000
Re1 0.02671(12) 0.02965(12) 0.01402(10) 0.000 0.00298(8) 0.000

loop_
_atom_type_symbol
_atom_type_description
_atom_type_scat_dispersion_real
_atom_type_scat_dispersion_imag
_atom_type_scat_source
C C 0.0033 0.0016 'International Tables Vol C Tables 4.2.6.8 and 6.1.1.4'
H H 0.0000 0.0000 'International Tables Vol C Tables 4.2.6.8 and 6.1.1.4'
N N 0.0061 0.0033 'International Tables Vol C Tables 4.2.6.8 and 6.1.1.4'
O O 0.0106 0.0060 'International Tables Vol C Tables 4.2.6.8 and 6.1.1.4'
Br Br -0.2901 2.4595 'International Tables Vol C Tables 4.2.6.8 and 6.1.1.4'
Re Re -1.0185 7.2310 'International Tables Vol C Tables 4.2.6.8 and 6.1.1.4'

loop_
_geom_angle_atom_site_label_1
_geom_angle_atom_site_label_2
_geom_angle_atom_site_label_3
_geom_angle
_geom_angle_site_symmetry_1
_geom_angle_site_symmetry_3
O1 C1 Re1 179.5(6) . .
O2 C2 Re1 176.4(3) . .
N1 C4 C5 106.4(3) . 7_575
N1 C4 C5 106.4(3) . .
C5 C4 C5 106.3(4) 7_575 .
N1 C4 H4 112.4 . .
C5 C4 H4 112.4 7_575 .
C5 C4 H4 112.4 . .
N3 C5 C6 122.5(3) . .
N3 C5 C4 112.7(3) . .
C6 C5 C4 124.7(3) . .
C5 C6 C7 118.3(4) . .
C5 C6 H6 120.9 . .
C7 C6 H6 120.9 . .
C8 C7 C6 119.0(4) . .
C8 C7 H7 120.5 . .
C6 C7 H7 120.5 . .
C9 C8 C7 119.8(4) . .
C9 C8 H8 120.1 . .
C7 C8 H8 120.1 . .
N3 C9 C8 121.8(4) . .
N3 C9 H9 119.1 . .
C8 C9 H9 119.1 . .
N1 C15 O3 120.3(4) . .
N1 C15 C16 120.5(4) . .
O3 C15 C16 119.2(4) . .
C15 C16 H16A 109.5 . .
C15 C16 H16B 109.5 . .
H16A C16 H16B 109.5 . .
C15 C16 H16C 109.5 . .
H16A C16 H16C 109.5 . .
H16B C16 H16C 109.5 . .
C15 N1 C4 120.0(4) . .
C15 N1 Re1 135.6(3) . .
C4 N1 Re1 104.4(3) . .
C9 N3 C5 118.6(3) . .
C9 N3 Re1 127.7(3) . .
C5 N3 Re1 113.7(2) . .
C15 O3 H3A 109(5) . .
C2 Re1 C2 88.7(2) . 7_575
C2 Re1 C1 90.50(18) . .
C2 Re1 C1 90.50(18) 7_575 .
C2 Re1 N1 96.48(13) . .
C2 Re1 N1 96.48(13) 7_575 .
C1 Re1 N1 170.2(2) . .
C2 Re1 N3 170.58(13) . 7_575
C2 Re1 N3 95.31(15) 7_575 7_575
C1 Re1 N3 97.97(16) . 7_575
N1 Re1 N3 74.63(10) . 7_575
C2 Re1 N3 95.31(14) . .
C2 Re1 N3 170.58(13) 7_575 .
C1 Re1 N3 97.97(16) . .
N1 Re1 N3 74.63(10) . .
N3 Re1 N3 79.51(15) 7_575 .

loop_
_geom_bond_atom_site_label_1
_geom_bond_atom_site_label_2
_geom_bond_distance
_geom_bond_site_symmetry_2
C1 O1 1.140(7) .
C1 Re1 1.942(6) .
C2 O2 1.157(5) .
C2 Re1 1.914(4) .
C4 N1 1.468(6) .
C4 C5 1.522(4) 7_575
C4 C5 1.522(4) .
C4 H4 1.0000 .
C5 N3 1.353(4) .
C5 C6 1.379(5) .
C6 C7 1.388(5) .
C6 H6 0.9500 .
C7 C8 1.382(6) .
C7 H7 0.9500 .
C8 C9 1.370(6) .
C8 H8 0.9500 .
C9 N3 1.341(5) .
C9 H9 0.9500 .
C15 N1 1.288(6) .
C15 O3 1.312(6) .
C15 C16 1.492(7) .
C16 H16A 0.9800 .
C16 H16B 0.9800 .
C16 H16C 0.9800 .
N1 Re1 2.151(4) .
N3 Re1 2.195(3) .
O3 H3A 0.81(6) .
Re1 C2 1.914(4) 7_575
Re1 N3 2.195(3) 7_575

loop_
_geom_hbond_atom_site_label_D
_geom_hbond_atom_site_label_H
_geom_hbond_atom_site_label_A
_geom_hbond_distance_DH
_geom_hbond_distance_HA
_geom_hbond_distance_DA
_geom_hbond_angle_DHA
O3 H3A Br1 0.81(6) 2.26(7) 3.070(4) 171(6)

loop_
_geom_torsion_atom_site_label_1
_geom_torsion_atom_site_label_2
_geom_torsion_atom_site_label_3
_geom_torsion_atom_site_label_4
_geom_torsion
_geom_torsion_site_symmetry_1
_geom_torsion_site_symmetry_4
N1 C4 C5 N3 41.2(4) . .
C5 C4 C5 N3 -71.9(4) 7_575 .
N1 C4 C5 C6 -141.7(3) . .
C5 C4 C5 C6 105.2(4) 7_575 .
N3 C5 C6 C7 1.9(5) . .
C4 C5 C6 C7 -174.9(3) . .
C5 C6 C7 C8 -0.6(5) . .
C6 C7 C8 C9 -1.2(6) . .
C7 C8 C9 N3 1.7(6) . .
O3 C15 N1 C4 0.000(1) . .
C16 C15 N1 C4 180.0 . .
O3 C15 N1 Re1 180.0 . .
C16 C15 N1 Re1 0.000(1) . .
C5 C4 N1 C15 -123.5(2) 7_575 .
C5 C4 N1 C15 123.5(2) . .
C5 C4 N1 Re1 56.5(2) 7_575 .
C5 C4 N1 Re1 -56.5(2) . .
C8 C9 N3 C5 -0.5(5) . .
C8 C9 N3 Re1 -179.7(3) . .
C6 C5 N3 C9 -1.4(5) . .
C4 C5 N3 C9 175.8(3) . .
C6 C5 N3 Re1 178.0(3) . .
C4 C5 N3 Re1 -4.9(3) . .
O2 C2 Re1 C2 -81(6) . 7_575
O2 C2 Re1 C1 -171(6) . .
O2 C2 Re1 N1 16(6) . .
O2 C2 Re1 N3 35(6) . 7_575
O2 C2 Re1 N3 91(6) . .
O1 C1 Re1 C2 -135.66(14) . .
O1 C1 Re1 C2 135.65(14) . 7_575
O1 C1 Re1 N1 0.00(5) . .
O1 C1 Re1 N3 40.22(10) . 7_575
O1 C1 Re1 N3 -40.22(9) . .
C15 N1 Re1 C2 -44.70(12) . .
C4 N1 Re1 C2 135.30(12) . .
C15 N1 Re1 C2 44.70(12) . 7_575
C4 N1 Re1 C2 -135.30(12) . 7_575
C15 N1 Re1 C1 180.000(2) . .
C4 N1 Re1 C1 0.000(2) . .
C15 N1 Re1 N3 138.45(8) . 7_575
C4 N1 Re1 N3 -41.55(8) . 7_575
C15 N1 Re1 N3 -138.45(8) . .
C4 N1 Re1 N3 41.55(8) . .
C9 N3 Re1 C2 63.2(3) . .
C5 N3 Re1 C2 -116.1(2) . .
C9 N3 Re1 C2 178.0(8) . 7_575
C5 N3 Re1 C2 -1.3(10) . 7_575
C9 N3 Re1 C1 -28.1(3) . .
C5 N3 Re1 C1 152.6(3) . .
C9 N3 Re1 N1 158.5(3) . .
C5 N3 Re1 N1 -20.8(2) . .
C9 N3 Re1 N3 -124.8(3) . 7_575
C5 N3 Re1 N3 55.9(3) . 7_575
